data_7230963
loop_
_publ_author_name
'Wang, Xiuli'
'Bai, Xue'
'Lin, Hongyan'
'Sun, Junjun'
'Wang, Xiang'
'Liu, Guocheng'

_publ_section_title
;
 A series of new polyoxometalate-based metal--organic complexes with
 different rigid pyridyl-bis(triazole) ligands: assembly, structures and
 electrochemical properties
;
_journal_issue 40
_journal_name_full 'RSC Advances'
_journal_page_first 22676
_journal_paper_doi 10.1039/C8RA03277G
_journal_volume 8
_journal_year 2018
_chemical_formula_sum 'C18 H44 Co3 Mo8 N14 O42'
_chemical_formula_weight 2072.98
_space_group_crystal_system triclinic
_space_group_IT_number 2
_space_group_name_Hall '-P 1'
_space_group_name_H-M_alt 'P -1'
_symmetry_space_group_name_Hall '-P 1'
_symmetry_space_group_name_H-M 'P -1'
_atom_sites_solution_hydrogens mixed
_audit_creation_method SHELXL-2014/7
_audit_update_record
;
2018-06-11 deposited with the CCDC.
2018-06-12 downloaded from the CCDC.
;
_cell_angle_alpha 107.4950(10)
_cell_angle_beta 113.3740(10)
_cell_angle_gamma 102.0980(10)
_cell_formula_units_Z 1
_cell_length_a 10.9150(4)
_cell_length_b 12.4010(5)
_cell_length_c 12.5140(5)
_cell_measurement_reflns_used 1427
_cell_measurement_temperature 293(2)
_cell_measurement_theta_max 24.8704
_cell_measurement_theta_min 2.2806
_cell_volume 1374.33(10)
_computing_cell_refinement 'SAINT v8.34A (Bruker, 2013)'
_computing_data_collection 'Bruker Smart'
_computing_data_reduction 'SAINT v8.34A (Bruker, 2013)'
_computing_molecular_graphics 'Bruker SHELXTL'
_computing_publication_material 'Bruker SHELXTL'
_computing_structure_refinement 'SHELXL-2014/7 (Sheldrick, 2014)'
_computing_structure_solution 'XT, VERSION 2014/5'
_diffrn_ambient_temperature 293(2)
_diffrn_measured_fraction_theta_full 0.996
_diffrn_measured_fraction_theta_max 0.990
_diffrn_measurement_device_type 'Bruker Smart Apex II'
_diffrn_measurement_method 'w scans'
_diffrn_radiation_type MoK\a
_diffrn_radiation_wavelength 0.71069
_diffrn_reflns_av_R_equivalents 0.0387
_diffrn_reflns_av_unetI/netI 0.0782
_diffrn_reflns_Laue_measured_fraction_full 0.996
_diffrn_reflns_Laue_measured_fraction_max 0.990
_diffrn_reflns_limit_h_max 13
_diffrn_reflns_limit_h_min -13
_diffrn_reflns_limit_k_max 14
_diffrn_reflns_limit_k_min -7
_diffrn_reflns_limit_l_max 14
_diffrn_reflns_limit_l_min -15
_diffrn_reflns_number 7755
_diffrn_reflns_point_group_measured_fraction_full 0.996
_diffrn_reflns_point_group_measured_fraction_max 0.990
_diffrn_reflns_theta_full 25.240
_diffrn_reflns_theta_max 25.334
_diffrn_reflns_theta_min 1.858
_exptl_absorpt_coefficient_mu 2.758
_exptl_absorpt_correction_T_max 0.7452
_exptl_absorpt_correction_T_min 0.6212
_exptl_absorpt_correction_type multi-scan
_exptl_absorpt_process_details
;
SADABS-Bruker AXS area detector scaling and absorption correction
;
_exptl_crystal_colour pink
_exptl_crystal_density_diffrn 2.505
_exptl_crystal_description block
_exptl_crystal_F_000 1003
_exptl_crystal_size_max 0.190
_exptl_crystal_size_mid 0.180
_exptl_crystal_size_min 0.170
_refine_diff_density_max 1.022
_refine_diff_density_min -0.849
_refine_diff_density_rms 0.186
_refine_ls_extinction_method none
_refine_ls_goodness_of_fit_ref 1.008
_refine_ls_hydrogen_treatment constr
_refine_ls_matrix_type full
_refine_ls_number_parameters 385
_refine_ls_number_reflns 4967
_refine_ls_number_restraints 18
_refine_ls_restrained_S_all 1.023
_refine_ls_R_factor_all 0.0770
_refine_ls_R_factor_gt 0.0441
_refine_ls_shift/su_max 0.002
_refine_ls_shift/su_mean 0.000
_refine_ls_structure_factor_coef Fsqd
_refine_ls_weighting_details 'w=1/[\s^2^(Fo^2^)+(0.0389P)^2^+1.0639P] where P=(Fo^2^+2Fc^2^)/3'
_refine_ls_weighting_scheme calc
_refine_ls_wR_factor_gt 0.0864
_refine_ls_wR_factor_ref 0.0988
_reflns_Friedel_coverage 0.000
_reflns_number_gt 3550
_reflns_number_total 4967
_reflns_threshold_expression 'I > 2\s(I)'
_cod_data_source_file c8ra03277g2.cif
_cod_data_source_block 3
_cod_original_cell_volume 1374.33(9)
_cod_database_code 7230963
_shelx_shelxl_version_number 2014/7
_shelx_space_group_comment
;
The symmetry employed for this shelxl refinement is uniquely defined
by the following loop, which should always be used as a source of
symmetry information in preference to the above space-group names.
They are only intended as comments.
;
_shelx_estimated_absorpt_t_min 0.622
_shelx_estimated_absorpt_t_max 0.651

loop_
_space_group_symop_operation_xyz
'x, y, z'
'-x, -y, -z'

loop_
_atom_site_label
_atom_site_type_symbol
_atom_site_fract_x
_atom_site_fract_y
_atom_site_fract_z
_atom_site_U_iso_or_equiv
_atom_site_adp_type
_atom_site_occupancy
_atom_site_site_symmetry_order
_atom_site_calc_flag
_atom_site_refinement_flags_posn
_atom_site_refinement_flags_adp
_atom_site_refinement_flags_occupancy
Co1 Co 0.77685(11) 1.04146(10) 0.62774(10) 0.0171(2) Uani 1 1 d . . .
Co2 Co 0.5000 0.5000 0.5000 0.0224(4) Uani 1 2 d S . P
Mo1 Mo 0.59533(7) 0.93550(6) 0.93468(6) 0.01387(17) Uani 1 1 d . . .
Mo2 Mo 0.49558(7) 1.03619(6) 0.70281(6) 0.01400(17) Uani 1 1 d . . .
Mo3 Mo 0.24050(7) 0.82378(6) 0.76174(6) 0.01456(17) Uani 1 1 d . . .
Mo4 Mo 0.70042(8) 1.24532(6) 0.99709(6) 0.01801(18) Uani 1 1 d . . .
O1 O 0.3320(6) 1.0002(5) 0.5725(5) 0.0202(12) Uani 1 1 d . . .
O2 O 0.6230(5) 1.0944(5) 0.6640(5) 0.0167(12) Uani 1 1 d . . .
O3 O 0.6750(5) 1.0519(5) 0.8862(5) 0.0154(12) Uani 1 1 d . . .
O4 O 0.8149(6) 1.3049(6) 0.9507(5) 0.0323(15) Uani 1 1 d . . .
O5 O 0.5165(5) 1.1740(5) 0.8289(5) 0.0185(12) Uani 1 1 d . . .
O6 O 0.6676(6) 1.3651(5) 1.0718(5) 0.0305(15) Uani 1 1 d . . .
O7 O 0.4296(5) 0.8781(5) 0.9532(5) 0.0158(11) Uani 1 1 d . . .
O8 O 0.6108(6) 0.8061(5) 0.8566(5) 0.0252(14) Uani 1 1 d . . .
O9 O 0.2337(6) 0.6850(5) 0.6720(5) 0.0261(13) Uani 1 1 d . . .
O10 O 0.4107(5) 0.9238(5) 0.7682(5) 0.0161(12) Uani 1 1 d . . .
O11 O 0.1049(6) 0.8476(5) 0.6581(5) 0.0236(13) Uani 1 1 d . . .
O12 O 0.8388(5) 1.2304(5) 1.1430(5) 0.0207(12) Uani 1 1 d . . .
O13 O 0.7282(5) 0.9886(5) 1.0926(5) 0.0179(12) Uani 1 1 d . . .
N1 N 0.5004(7) 0.6741(6) 0.5256(7) 0.0216(16) Uani 1 1 d . . .
N2 N 0.6597(7) 0.5722(6) 0.4491(7) 0.0238(16) Uani 1 1 d . . .
N3 N 0.5235(7) 0.8664(6) 0.6106(6) 0.0154(14) Uani 1 1 d . . .
N4 N 0.6291(7) 0.8656(6) 0.5764(6) 0.0160(14) Uani 1 1 d . . .
N5 N 0.7522(7) 0.5466(6) 0.4076(7) 0.0262(17) Uani 1 1 d . . .
H5 H 0.7587 0.4764 0.3836 0.031 Uiso 1 1 calc R U .
N6 N 0.7956(7) 0.7398(6) 0.4538(6) 0.0212(15) Uani 1 1 d . . .
N7 N 1.1110(7) 0.7790(6) 0.3405(6) 0.0208(15) Uani 1 1 d . . .
C1 C 0.4504(8) 0.7513(7) 0.5781(7) 0.0194(18) Uani 1 1 d . . .
H1 H 0.3725 0.7271 0.5906 0.023 Uiso 1 1 calc R U .
C2 C 0.6114(8) 0.7503(7) 0.5261(7) 0.0183(18) Uani 1 1 d . . .
C3 C 0.6916(9) 0.6906(7) 0.4764(8) 0.0202(18) Uani 1 1 d . . .
C4 C 0.8316(9) 0.6454(8) 0.4094(8) 0.0219(19) Uani 1 1 d . . .
C5 C 0.9393(8) 0.6510(7) 0.3678(8) 0.0192(18) Uani 1 1 d . . .
C6 C 0.9723(9) 0.5515(8) 0.3190(9) 0.030(2) Uani 1 1 d . . .
H6 H 0.9267 0.4756 0.3125 0.036 Uiso 1 1 calc R U .
C7 C 1.1382(9) 0.6806(8) 0.2905(9) 0.029(2) Uani 1 1 d . . .
H7 H 1.2040 0.6897 0.2611 0.034 Uiso 1 1 calc R U .
C8 C 1.0120(8) 0.7614(7) 0.3764(7) 0.0206(18) Uani 1 1 d . . .
H8 H 0.9901 0.8280 0.4095 0.025 Uiso 1 1 calc R U .
C9 C 1.0743(10) 0.5680(8) 0.2806(10) 0.037(2) Uani 1 1 d . . .
H9 H 1.0993 0.5034 0.2482 0.044 Uiso 1 1 calc R U .
O1W O 0.9291(6) 0.9845(5) 0.5985(6) 0.0283(14) Uani 1 1 d . . .
H1WA H 1.0071 0.9909 0.6584 0.034 Uiso 1 1 d R U .
H1WB H 0.8954 0.9111 0.5430 0.034 Uiso 1 1 d R U .
O2W O 0.8836(6) 1.0581(5) 0.8165(5) 0.0277(14) Uani 1 1 d . . .
H2WA H 0.9663 1.1149 0.8660 0.033 Uiso 1 1 d R U .
H2WB H 0.8299 1.0694 0.8494 0.033 Uiso 1 1 d R U .
O3W O 0.3339(6) 0.4260(6) 0.3118(6) 0.0402(17) Uani 1 1 d . . .
H3WA H 0.3250 0.4440 0.2495 0.048 Uiso 1 1 d R U .
H3WB H 0.2607 0.3630 0.2839 0.048 Uiso 1 1 d R U .
O4W O 0.8553(8) 0.7611(7) 0.0371(7) 0.073(3) Uani 1 1 d . . .
H4WA H 0.7855 0.7733 -0.0130 0.087 Uiso 1 1 d R U .
H4WB H 0.8595 0.6952 -0.0048 0.109 Uiso 1 1 d R U .
O5W O 0.2734(15) 0.4964(11) 0.1108(11) 0.154(5) Uani 1 1 d . U .
H5WA H 0.2619 0.5638 0.1322 0.185 Uiso 1 1 d R U .
H5WB H 0.3399 0.5045 0.0911 0.185 Uiso 1 1 d R U .
O6W O 0.7475(13) 0.7953(14) 0.1974(12) 0.163(5) Uani 1 1 d . U .
H6WA H 0.6839 0.8264 0.1902 0.195 Uiso 1 1 d R U .
H6WB H 0.8151 0.8427 0.1962 0.195 Uiso 1 1 d R U .
O7W O 0.5489(14) 0.5507(14) 0.1398(11) 0.189(7) Uani 1 1 d . U .
H7WA H 0.6139 0.6172 0.1619 0.226 Uiso 1 1 d R U .
H7WB H 0.5816 0.4945 0.1271 0.226 Uiso 1 1 d R U .
O8W O 0.8911(7) 0.8056(7) 0.8065(7) 0.062(2) Uani 1 1 d . . .
H8WA H 0.8917 0.8185 0.8774 0.074 Uiso 1 1 d R U .
H8WB H 0.9632 0.7867 0.8121 0.074 Uiso 1 1 d R U .

loop_
_atom_site_aniso_label
_atom_site_aniso_U_11
_atom_site_aniso_U_22
_atom_site_aniso_U_33
_atom_site_aniso_U_23
_atom_site_aniso_U_13
_atom_site_aniso_U_12
Co1 0.0154(6) 0.0166(6) 0.0193(6) 0.0078(5) 0.0099(5) 0.0035(5)
Co2 0.0253(9) 0.0143(8) 0.0313(10) 0.0090(8) 0.0195(8) 0.0041(8)
Mo1 0.0130(4) 0.0151(4) 0.0154(4) 0.0077(3) 0.0082(3) 0.0044(3)
Mo2 0.0142(4) 0.0152(4) 0.0147(4) 0.0078(3) 0.0085(3) 0.0045(3)
Mo3 0.0109(4) 0.0156(4) 0.0137(4) 0.0053(3) 0.0054(3) 0.0015(3)
Mo4 0.0198(4) 0.0144(4) 0.0168(4) 0.0066(3) 0.0090(3) 0.0013(3)
O1 0.018(3) 0.020(3) 0.020(3) 0.008(3) 0.008(2) 0.005(3)
O2 0.021(3) 0.015(3) 0.024(3) 0.012(3) 0.016(3) 0.008(3)
O3 0.009(3) 0.020(3) 0.017(3) 0.010(3) 0.006(2) 0.005(3)
O4 0.031(4) 0.031(4) 0.028(3) 0.013(3) 0.016(3) -0.003(3)
O5 0.020(3) 0.021(3) 0.017(3) 0.010(3) 0.009(2) 0.009(3)
O6 0.039(4) 0.016(3) 0.025(3) 0.003(3) 0.011(3) 0.008(3)
O7 0.016(3) 0.014(3) 0.017(3) 0.005(2) 0.011(2) 0.002(2)
O8 0.027(3) 0.027(3) 0.022(3) 0.009(3) 0.013(3) 0.012(3)
O9 0.025(3) 0.021(3) 0.028(3) 0.006(3) 0.016(3) 0.001(3)
O10 0.018(3) 0.017(3) 0.012(3) 0.006(2) 0.006(2) 0.005(3)
O11 0.019(3) 0.031(4) 0.019(3) 0.012(3) 0.006(3) 0.012(3)
O12 0.017(3) 0.022(3) 0.020(3) 0.007(3) 0.011(3) 0.002(3)
O13 0.018(3) 0.018(3) 0.016(3) 0.006(3) 0.007(2) 0.006(3)
N1 0.023(4) 0.015(4) 0.037(4) 0.013(3) 0.024(3) 0.004(3)
N2 0.026(4) 0.013(4) 0.042(5) 0.013(4) 0.026(4) 0.006(3)
N3 0.021(4) 0.017(4) 0.013(3) 0.005(3) 0.013(3) 0.006(3)
N4 0.019(4) 0.019(4) 0.018(4) 0.010(3) 0.014(3) 0.009(3)
N5 0.029(4) 0.015(4) 0.043(5) 0.009(4) 0.029(4) 0.008(3)
N6 0.021(4) 0.017(4) 0.029(4) 0.010(3) 0.017(3) 0.005(3)
N7 0.019(4) 0.021(4) 0.021(4) 0.007(3) 0.013(3) 0.001(3)
C1 0.016(4) 0.019(4) 0.022(4) 0.010(4) 0.008(4) 0.006(4)
C2 0.017(4) 0.022(5) 0.017(4) 0.007(4) 0.009(4) 0.010(4)
C3 0.021(5) 0.012(4) 0.028(5) 0.007(4) 0.015(4) 0.002(4)
C4 0.024(5) 0.023(5) 0.021(5) 0.010(4) 0.015(4) 0.004(4)
C5 0.016(4) 0.017(4) 0.030(5) 0.011(4) 0.017(4) 0.003(4)
C6 0.034(5) 0.014(4) 0.050(6) 0.014(5) 0.029(5) 0.007(4)
C7 0.026(5) 0.020(5) 0.041(6) 0.006(4) 0.025(5) 0.004(4)
C8 0.020(5) 0.015(4) 0.027(5) 0.005(4) 0.016(4) 0.001(4)
C9 0.044(6) 0.020(5) 0.065(7) 0.013(5) 0.044(6) 0.016(5)
O1W 0.022(3) 0.022(3) 0.038(4) 0.010(3) 0.015(3) 0.008(3)
O2W 0.015(3) 0.041(4) 0.024(3) 0.011(3) 0.010(3) 0.008(3)
O3W 0.033(4) 0.030(4) 0.037(4) 0.013(3) 0.007(3) -0.002(3)
O4W 0.060(5) 0.054(5) 0.064(6) 0.021(5) 0.000(4) 0.019(5)
O5W 0.268(14) 0.120(9) 0.175(11) 0.108(8) 0.153(10) 0.100(9)
O6W 0.157(10) 0.271(14) 0.187(11) 0.155(10) 0.120(9) 0.155(10)
O7W 0.183(12) 0.208(13) 0.138(10) 0.047(9) 0.030(8) 0.145(11)
O8W 0.043(5) 0.071(6) 0.080(6) 0.034(5) 0.035(4) 0.025(5)

loop_
_atom_type_symbol
_atom_type_description
_atom_type_scat_dispersion_real
_atom_type_scat_dispersion_imag
_atom_type_scat_source
C C 0.0033 0.0016 'International Tables Vol C Tables 4.2.6.8 and 6.1.1.4'
H H 0.0000 0.0000 'International Tables Vol C Tables 4.2.6.8 and 6.1.1.4'
N N 0.0061 0.0033 'International Tables Vol C Tables 4.2.6.8 and 6.1.1.4'
O O 0.0106 0.0060 'International Tables Vol C Tables 4.2.6.8 and 6.1.1.4'
Mo Mo -1.6832 0.6857 'International Tables Vol C Tables 4.2.6.8 and 6.1.1.4'
Co Co 0.3494 0.9721 'International Tables Vol C Tables 4.2.6.8 and 6.1.1.4'

loop_
_geom_angle_atom_site_label_1
_geom_angle_atom_site_label_2
_geom_angle_atom_site_label_3
_geom_angle
_geom_angle_site_symmetry_1
_geom_angle_site_symmetry_3
O1W Co1 O2 176.8(2) . .
O1W Co1 O2W 87.8(2) . .
O2 Co1 O2W 89.6(2) . .
O1W Co1 N7 90.4(2) . 2_776
O2 Co1 N7 91.7(2) . 2_776
O2W Co1 N7 99.1(2) . 2_776
O1W Co1 O1 87.4(2) . 2_676
O2 Co1 O1 95.03(19) . 2_676
O2W Co1 O1 172.2(2) . 2_676
N7 Co1 O1 87.1(2) 2_776 2_676
O1W Co1 N4 97.4(2) . .
O2 Co1 N4 80.7(2) . .
O2W Co1 N4 88.1(2) . .
N7 Co1 N4 169.6(2) 2_776 .
O1 Co1 N4 86.4(2) 2_676 .
O3W Co2 O3W 180.0 2_666 .
O3W Co2 N1 91.0(3) 2_666 2_666
O3W Co2 N1 89.0(3) . 2_666
O3W Co2 N1 89.0(3) 2_666 .
O3W Co2 N1 91.0(3) . .
N1 Co2 N1 180.0 2_666 .
O3W Co2 N2 92.3(3) 2_666 2_666
O3W Co2 N2 87.7(3) . 2_666
N1 Co2 N2 76.7(2) 2_666 2_666
N1 Co2 N2 103.3(2) . 2_666
O3W Co2 N2 87.7(3) 2_666 .
O3W Co2 N2 92.3(3) . .
N1 Co2 N2 103.3(2) 2_666 .
N1 Co2 N2 76.7(2) . .
N2 Co2 N2 180.0(3) 2_666 .
O8 Mo1 O13 103.9(2) . .
O8 Mo1 O3 104.9(2) . .
O13 Mo1 O3 100.8(2) . .
O8 Mo1 O7 103.9(3) . .
O13 Mo1 O7 98.7(2) . .
O3 Mo1 O7 139.9(2) . .
O8 Mo1 O10 96.7(2) . .
O13 Mo1 O10 159.3(2) . .
O3 Mo1 O10 75.41(19) . .
O7 Mo1 O10 73.98(19) . .
O8 Mo1 O7 179.4(2) . 2_677
O13 Mo1 O7 76.4(2) . 2_677
O3 Mo1 O7 75.44(19) . 2_677
O7 Mo1 O7 75.6(2) . 2_677
O10 Mo1 O7 82.89(18) . 2_677
O1 Mo2 O2 104.9(2) . .
O1 Mo2 O5 104.0(2) . .
O2 Mo2 O5 102.0(2) . .
O1 Mo2 O10 94.2(2) . .
O2 Mo2 O10 152.2(2) . .
O5 Mo2 O10 92.4(2) . .
O1 Mo2 N3 94.3(2) . .
O2 Mo2 N3 80.0(2) . .
O5 Mo2 N3 160.2(2) . .
O10 Mo2 N3 78.6(2) . .
O1 Mo2 O3 165.1(2) . .
O2 Mo2 O3 89.4(2) . .
O5 Mo2 O3 76.3(2) . .
O10 Mo2 O3 70.90(19) . .
N3 Mo2 O3 84.0(2) . .
O11 Mo3 O9 104.8(3) . .
O11 Mo3 O12 103.1(2) . 2_677
O9 Mo3 O12 97.0(2) . 2_677
O11 Mo3 O10 102.9(2) . .
O9 Mo3 O10 96.5(2) . .
O12 Mo3 O10 146.5(2) 2_677 .
O11 Mo3 O7 153.3(2) . .
O9 Mo3 O7 101.9(2) . .
O12 Mo3 O7 74.9(2) 2_677 .
O10 Mo3 O7 72.38(19) . .
O11 Mo3 O13 82.6(2) . 2_677
O9 Mo3 O13 172.5(2) . 2_677
O12 Mo3 O13 80.0(2) 2_677 2_677
O10 Mo3 O13 82.70(19) . 2_677
O7 Mo3 O13 70.75(18) . 2_677
O6 Mo4 O4 104.5(3) . .
O6 Mo4 O12 101.5(2) . .
O4 Mo4 O12 98.5(3) . .
O6 Mo4 O5 96.3(2) . .
O4 Mo4 O5 98.5(2) . .
O12 Mo4 O5 151.4(2) . .
O6 Mo4 O7 91.3(2) . 2_677
O4 Mo4 O7 163.6(2) . 2_677
O12 Mo4 O7 73.7(2) . 2_677
O5 Mo4 O7 83.8(2) . 2_677
O6 Mo4 O3 161.8(2) . .
O4 Mo4 O3 91.9(2) . .
O12 Mo4 O3 83.4(2) . .
O5 Mo4 O3 73.23(19) . .
O7 Mo4 O3 73.09(18) 2_677 .
Mo2 O1 Co1 144.7(3) . 2_676
Mo2 O2 Co1 135.8(3) . .
Mo1 O3 Mo2 107.7(2) . .
Mo1 O3 Mo4 114.1(2) . .
Mo2 O3 Mo4 91.50(17) . .
Mo2 O5 Mo4 115.4(2) . .
Mo1 O7 Mo3 104.8(2) . .
Mo1 O7 Mo4 151.3(3) . 2_677
Mo3 O7 Mo4 92.36(19) . 2_677
Mo1 O7 Mo1 104.4(2) . 2_677
Mo3 O7 Mo1 95.82(18) . 2_677
Mo4 O7 Mo1 96.28(17) 2_677 2_677
Mo3 O10 Mo2 148.7(3) . .
Mo3 O10 Mo1 105.3(2) . .
Mo2 O10 Mo1 105.5(2) . .
Mo3 O12 Mo4 114.1(3) 2_677 .
Mo1 O13 Mo3 116.7(2) . 2_677
C1 N1 C2 102.3(6) . .
C1 N1 Co2 138.3(5) . .
C2 N1 Co2 116.0(5) . .
C3 N2 N5 102.2(6) . .
C3 N2 Co2 113.0(5) . .
N5 N2 Co2 144.6(5) . .
C1 N3 N4 106.6(6) . .
C1 N3 Mo2 130.2(5) . .
N4 N3 Mo2 123.2(5) . .
C2 N4 N3 105.2(6) . .
C2 N4 Co1 138.7(5) . .
N3 N4 Co1 115.9(4) . .
C4 N5 N2 110.6(6) . .
C3 N6 C4 103.2(7) . .
C8 N7 C7 116.5(7) . .
C8 N7 Co1 119.4(5) . 2_776
C7 N7 Co1 124.0(5) . 2_776
N3 C1 N1 112.8(7) . .
N4 C2 N1 113.1(6) . .
N4 C2 C3 131.8(7) . .
N1 C2 C3 115.1(7) . .
N2 C3 N6 114.6(7) . .
N2 C3 C2 117.2(7) . .
N6 C3 C2 128.1(7) . .
N5 C4 N6 109.4(7) . .
N5 C4 C5 125.8(7) . .
N6 C4 C5 124.8(7) . .
C8 C5 C6 118.0(7) . .
C8 C5 C4 118.1(7) . .
C6 C5 C4 123.9(7) . .
C9 C6 C5 118.4(8) . .
N7 C7 C9 123.6(8) . .
N7 C8 C5 124.4(7) . .
C7 C9 C6 119.2(8) . .

loop_
_geom_bond_atom_site_label_1
_geom_bond_atom_site_label_2
_geom_bond_distance
_geom_bond_site_symmetry_2
Co1 O1W 2.053(5) .
Co1 O2 2.085(5) .
Co1 O2W 2.099(5) .
Co1 N7 2.134(7) 2_776
Co1 O1 2.135(5) 2_676
Co1 N4 2.152(7) .
Co2 O3W 2.071(6) 2_666
Co2 O3W 2.071(6) .
Co2 N1 2.084(6) 2_666
Co2 N1 2.084(6) .
Co2 N2 2.194(6) 2_666
Co2 N2 2.194(6) .
Mo1 O8 1.691(5) .
Mo1 O13 1.728(5) .
Mo1 O3 1.905(5) .
Mo1 O7 1.929(5) .
Mo1 O10 2.187(5) .
Mo1 O7 2.451(5) 2_677
Mo2 O1 1.722(5) .
Mo2 O2 1.737(5) .
Mo2 O5 1.841(5) .
Mo2 O10 2.054(5) .
Mo2 N3 2.224(6) .
Mo2 O3 2.268(5) .
Mo3 O11 1.688(5) .
Mo3 O9 1.717(6) .
Mo3 O12 1.917(5) 2_677
Mo3 O10 1.963(5) .
Mo3 O7 2.231(5) .
Mo3 O13 2.339(5) 2_677
Mo4 O6 1.692(5) .
Mo4 O4 1.701(6) .
Mo4 O12 1.945(5) .
Mo4 O5 2.006(5) .
Mo4 O7 2.260(5) 2_677
Mo4 O3 2.273(5) .
O1 Co1 2.135(5) 2_676
O7 Mo4 2.260(5) 2_677
O7 Mo1 2.451(5) 2_677
O12 Mo3 1.917(5) 2_677
O13 Mo3 2.339(5) 2_677
N1 C1 1.331(9) .
N1 C2 1.368(10) .
N2 C3 1.336(10) .
N2 N5 1.357(8) .
N3 C1 1.324(10) .
N3 N4 1.380(8) .
N4 C2 1.313(10) .
N5 C4 1.332(10) .
N6 C3 1.345(10) .
N6 C4 1.345(10) .
N7 C8 1.328(9) .
N7 C7 1.344(10) .
N7 Co1 2.134(7) 2_776
C2 C3 1.459(10) .
C4 C5 1.460(10) .
C5 C8 1.381(11) .
C5 C6 1.390(11) .
C6 C9 1.379(11) .
C7 C9 1.368(12) .
